data_2231298
loop_
_publ_author_name
'Zhang, Xiao-Xue'
'Zhu, Deng-Yong'
'Hao, Xin-Qi'
'Dong, Xin-Ming'
'Song, Mao-Ping'

_publ_section_title
;
 4,6-Dimethyl-2-(naphthalen-1-yl)pyrimidine
;
_journal_coeditor_code SI2364
_journal_issue 8
_journal_name_full 'Acta Crystallographica Section E'
_journal_page_first o2109
_journal_paper_doi 10.1107/S1600536811027875
_journal_volume 67
_journal_year 2011
_chemical_formula_iupac 'C16 H14 N2'
_chemical_formula_moiety 'C16 H14 N2'
_chemical_formula_sum 'C16 H14 N2'
_chemical_formula_weight 234.29
_chemical_name_systematic
;
4,6-Dimethyl-2-(naphthalen-1-yl)pyrimidine
;
_space_group_IT_number 14
_symmetry_cell_setting monoclinic
_symmetry_space_group_name_Hall '-P 2ybc'
_symmetry_space_group_name_H-M 'P 1 21/c 1'
_atom_sites_solution_hydrogens geom
_atom_sites_solution_primary direct
_atom_sites_solution_secondary difmap
_audit_creation_method SHELXL-97
_cell_angle_alpha 90.00
_cell_angle_beta 111.0280(10)
_cell_angle_gamma 90.00
_cell_formula_units_Z 8
_cell_length_a 14.9022(18)
_cell_length_b 11.4756(14)
_cell_length_c 15.9499(19)
_cell_measurement_reflns_used 5588
_cell_measurement_temperature 296(2)
_cell_measurement_theta_max 27.40
_cell_measurement_theta_min 2.39
_cell_volume 2546.0(5)
_computing_cell_refinement 'SAINT (Bruker, 2004)'
_computing_data_collection 'APEX2 (Bruker, 2004)'
_computing_data_reduction 'SAINT (Bruker, 2004)'
_computing_molecular_graphics 'SHELXTL (Sheldrick, 2008)'
_computing_publication_material 'SHELXL97 (Sheldrick, 2008) and PLATON (Spek, 2009)'
_computing_structure_refinement 'SHELXL97 (Sheldrick, 2008)'
_computing_structure_solution 'SHELXS97 (Sheldrick, 2008)'
_diffrn_ambient_temperature 296(2)
_diffrn_measured_fraction_theta_full 0.999
_diffrn_measured_fraction_theta_max 0.999
_diffrn_measurement_device_type 'Bruker SMART APEX CCD area-detector'
_diffrn_measurement_method '\f and \w'
_diffrn_radiation_monochromator graphite
_diffrn_radiation_source 'fine-focus sealed tube'
_diffrn_radiation_type MoK\a
_diffrn_radiation_wavelength 0.71073
_diffrn_reflns_av_R_equivalents 0.0234
_diffrn_reflns_av_sigmaI/netI 0.0216
_diffrn_reflns_limit_h_max 18
_diffrn_reflns_limit_h_min -18
_diffrn_reflns_limit_k_max 13
_diffrn_reflns_limit_k_min -13
_diffrn_reflns_limit_l_max 19
_diffrn_reflns_limit_l_min -19
_diffrn_reflns_number 18638
_diffrn_reflns_theta_full 25.50
_diffrn_reflns_theta_max 25.50
_diffrn_reflns_theta_min 2.39
_diffrn_standards_decay_% 0
_diffrn_standards_interval_count 0
_diffrn_standards_interval_time 0
_diffrn_standards_number 0
_exptl_absorpt_coefficient_mu 0.073
_exptl_absorpt_correction_T_max 0.9792
_exptl_absorpt_correction_T_min 0.9645
_exptl_absorpt_correction_type multi-scan
_exptl_absorpt_process_details '(SADABS; Sheldrick, 1996)'
_exptl_crystal_colour colourless
_exptl_crystal_density_diffrn 1.222
_exptl_crystal_density_method 'not measured'
_exptl_crystal_description block
_exptl_crystal_F_000 992
_exptl_crystal_size_max 0.50
_exptl_crystal_size_mid 0.37
_exptl_crystal_size_min 0.29
_refine_diff_density_max 0.237
_refine_diff_density_min -0.175
_refine_ls_extinction_method none
_refine_ls_goodness_of_fit_ref 1.064
_refine_ls_hydrogen_treatment constr
_refine_ls_matrix_type full
_refine_ls_number_parameters 329
_refine_ls_number_reflns 4733
_refine_ls_number_restraints 0
_refine_ls_restrained_S_all 1.064
_refine_ls_R_factor_all 0.0654
_refine_ls_R_factor_gt 0.0436
_refine_ls_shift/su_max 0.000
_refine_ls_shift/su_mean 0.000
_refine_ls_structure_factor_coef Fsqd
_refine_ls_weighting_details 'calc w=1/[\s^2^(Fo^2^)+(0.0523P)^2^+0.8594P] where P=(Fo^2^+2Fc^2^)/3'
_refine_ls_weighting_scheme calc
_refine_ls_wR_factor_gt 0.1115
_refine_ls_wR_factor_ref 0.1285
_reflns_number_gt 3442
_reflns_number_total 4733
_reflns_threshold_expression I>2sigma(I)
_cod_data_source_file si2364.cif
_cod_data_source_block I
_cod_original_sg_symbol_H-M 'P 21/c'
_cod_database_code 2231298
_cod_database_fobs_code 2231298

loop_
_symmetry_equiv_pos_as_xyz
'x, y, z'
'-x, y+1/2, -z+1/2'
'-x, -y, -z'
'x, -y-1/2, z-1/2'

loop_
_atom_site_type_symbol
_atom_site_label
_atom_site_fract_x
_atom_site_fract_y
_atom_site_fract_z
_atom_site_U_iso_or_equiv
_atom_site_adp_type
_atom_site_calc_flag
_atom_site_refinement_flags
_atom_site_occupancy
_atom_site_symmetry_multiplicity
C C1 0.33022(12) 0.56804(15) 0.19201(11) 0.0391(4) Uani d . 1 1
C C2 0.28518(12) 0.54003(15) 0.25537(11) 0.0382(4) Uani d . 1 1
C C3 0.31319(13) 0.58798(17) 0.34283(12) 0.0466(5) Uani d . 1 1
H H3 0.3632 0.6417 0.3614 0.056 Uiso calc R 1 1
C C4 0.26816(14) 0.55681(19) 0.40020(13) 0.0545(5) Uani d . 1 1
H H4 0.2882 0.5891 0.4575 0.065 Uiso calc R 1 1
C C5 0.19230(15) 0.47692(19) 0.37416(14) 0.0574(5) Uani d . 1 1
H H5 0.1631 0.4549 0.4144 0.069 Uiso calc R 1 1
C C6 0.16151(14) 0.43166(18) 0.29020(14) 0.0535(5) Uani d . 1 1
H H6 0.1102 0.3797 0.2729 0.064 Uiso calc R 1 1
C C7 0.20588(12) 0.46173(16) 0.22806(12) 0.0429(4) Uani d . 1 1
C C8 0.17279(13) 0.41556(17) 0.14022(13) 0.0493(5) Uani d . 1 1
H H8 0.1219 0.3630 0.1230 0.059 Uiso calc R 1 1
C C9 0.21425(13) 0.44683(17) 0.08061(13) 0.0507(5) Uani d . 1 1
H H9 0.1905 0.4175 0.0224 0.061 Uiso calc R 1 1
C C10 0.29303(12) 0.52348(16) 0.10659(12) 0.0453(4) Uani d . 1 1
H H10 0.3206 0.5445 0.0649 0.054 Uiso calc R 1 1
C C11 0.41918(12) 0.63937(15) 0.21483(12) 0.0399(4) Uani d . 1 1
C C12 0.50852(13) 0.76663(16) 0.16641(13) 0.0466(4) Uani d . 1 1
C C13 0.58104(13) 0.75808(17) 0.24906(13) 0.0481(5) Uani d . 1 1
H H13 0.6379 0.7995 0.2612 0.058 Uiso calc R 1 1
C C14 0.56827(13) 0.68750(16) 0.31349(12) 0.0450(4) Uani d . 1 1
C C15 0.51631(16) 0.8421(2) 0.09295(15) 0.0643(6) Uani d . 1 1
H H15A 0.4803 0.8079 0.0358 0.097 Uiso calc R 1 1
H H15B 0.5826 0.8489 0.0991 0.097 Uiso calc R 1 1
H H15C 0.4910 0.9180 0.0968 0.097 Uiso calc R 1 1
C C16 0.64365(14) 0.67278(19) 0.40496(13) 0.0588(5) Uani d . 1 1
H H16A 0.6343 0.7300 0.4450 0.088 Uiso calc R 1 1
H H16B 0.7061 0.6828 0.4014 0.088 Uiso calc R 1 1
H H16C 0.6388 0.5962 0.4271 0.088 Uiso calc R 1 1
C C17 0.12658(11) 0.06318(15) 0.19754(11) 0.0357(4) Uani d . 1 1
C C18 0.09762(13) 0.01305(17) 0.11404(11) 0.0435(4) Uani d . 1 1
H H18 0.0368 0.0304 0.0729 0.052 Uiso calc R 1 1
C C19 0.15642(13) -0.06341(16) 0.08848(12) 0.0454(4) Uani d . 1 1
H H19 0.1345 -0.0962 0.0313 0.054 Uiso calc R 1 1
C C20 0.24584(13) -0.08964(16) 0.14757(12) 0.0440(4) Uani d . 1 1
H H20 0.2842 -0.1420 0.1311 0.053 Uiso calc R 1 1
C C21 0.28081(12) -0.03786(15) 0.23378(11) 0.0381(4) Uani d . 1 1
C C22 0.37491(13) -0.06205(18) 0.29471(13) 0.0501(5) Uani d . 1 1
H H22 0.4136 -0.1140 0.2783 0.060 Uiso calc R 1 1
C C23 0.40930(13) -0.0107(2) 0.37641(13) 0.0561(5) Uani d . 1 1
H H23 0.4709 -0.0283 0.4159 0.067 Uiso calc R 1 1
C C24 0.35244(13) 0.06895(18) 0.40169(12) 0.0500(5) Uani d . 1 1
H H24 0.3771 0.1048 0.4576 0.060 Uiso calc R 1 1
C C25 0.26154(12) 0.09449(16) 0.34545(11) 0.0413(4) Uani d . 1 1
H H25 0.2250 0.1479 0.3634 0.050 Uiso calc R 1 1
C C26 0.22168(11) 0.04068(14) 0.25978(10) 0.0345(4) Uani d . 1 1
C C27 0.05443(11) 0.13401(15) 0.21966(11) 0.0360(4) Uani d . 1 1
C C28 -0.01736(12) 0.18418(16) 0.31890(12) 0.0425(4) Uani d . 1 1
C C29 -0.08211(12) 0.25082(16) 0.25319(12) 0.0432(4) Uani d . 1 1
H H29 -0.1305 0.2911 0.2649 0.052 Uiso calc R 1 1
C C30 -0.07448(12) 0.25720(15) 0.16983(12) 0.0407(4) Uani d . 1 1
C C31 -0.02058(15) 0.1730(2) 0.41097(13) 0.0608(6) Uani d . 1 1
H H31A 0.0023 0.0973 0.4347 0.091 Uiso calc R 1 1
H H31B -0.0855 0.1828 0.4082 0.091 Uiso calc R 1 1
H H31C 0.0195 0.2317 0.4493 0.091 Uiso calc R 1 1
C C32 -0.14053(14) 0.33086(18) 0.09602(13) 0.0548(5) Uani d . 1 1
H H32A -0.1143 0.4079 0.0998 0.082 Uiso calc R 1 1
H H32B -0.2023 0.3348 0.1019 0.082 Uiso calc R 1 1
H H32C -0.1473 0.2971 0.0390 0.082 Uiso calc R 1 1
N N1 0.48627(10) 0.62722(13) 0.29660(10) 0.0437(4) Uani d . 1 1
N N2 0.42607(10) 0.70672(13) 0.14848(10) 0.0443(4) Uani d . 1 1
N N3 -0.00560(10) 0.19787(12) 0.15203(9) 0.0395(3) Uani d . 1 1
N N4 0.05243(10) 0.12487(13) 0.30227(9) 0.0406(4) Uani d . 1 1

loop_
_atom_site_aniso_label
_atom_site_aniso_U_11
_atom_site_aniso_U_22
_atom_site_aniso_U_33
_atom_site_aniso_U_12
_atom_site_aniso_U_13
_atom_site_aniso_U_23
C1 0.0340(9) 0.0402(10) 0.0421(10) 0.0027(7) 0.0125(7) 0.0004(8)
C2 0.0324(8) 0.0386(10) 0.0423(10) 0.0043(7) 0.0119(7) 0.0018(7)
C3 0.0382(9) 0.0543(12) 0.0478(11) -0.0007(8) 0.0160(8) -0.0062(9)
C4 0.0525(12) 0.0654(13) 0.0480(11) 0.0035(10) 0.0212(9) -0.0036(10)
C5 0.0562(12) 0.0655(14) 0.0593(13) -0.0010(10) 0.0315(10) 0.0055(11)
C6 0.0465(11) 0.0546(12) 0.0631(13) -0.0071(9) 0.0240(10) 0.0014(10)
C7 0.0358(9) 0.0429(10) 0.0493(11) 0.0013(8) 0.0145(8) 0.0025(8)
C8 0.0402(10) 0.0505(12) 0.0530(11) -0.0065(8) 0.0118(9) -0.0033(9)
C9 0.0485(11) 0.0533(12) 0.0447(11) -0.0035(9) 0.0100(9) -0.0068(9)
C10 0.0433(10) 0.0496(11) 0.0437(10) 0.0003(8) 0.0165(8) 0.0014(8)
C11 0.0382(9) 0.0386(10) 0.0453(10) 0.0041(7) 0.0178(8) -0.0016(8)
C12 0.0456(10) 0.0429(11) 0.0573(12) 0.0013(8) 0.0257(9) -0.0002(9)
C13 0.0406(10) 0.0461(11) 0.0606(12) -0.0068(8) 0.0220(9) -0.0064(9)
C14 0.0396(9) 0.0449(11) 0.0516(11) 0.0005(8) 0.0179(8) -0.0064(9)
C15 0.0676(14) 0.0621(14) 0.0678(14) -0.0064(11) 0.0298(11) 0.0121(11)
C16 0.0483(11) 0.0662(14) 0.0560(12) -0.0050(10) 0.0115(9) -0.0046(10)
C17 0.0349(9) 0.0390(9) 0.0348(9) 0.0030(7) 0.0143(7) 0.0021(7)
C18 0.0406(9) 0.0518(11) 0.0356(9) 0.0068(8) 0.0108(8) -0.0008(8)
C19 0.0510(11) 0.0490(11) 0.0377(10) 0.0040(9) 0.0179(8) -0.0056(8)
C20 0.0470(10) 0.0450(11) 0.0468(10) 0.0067(8) 0.0251(8) -0.0020(8)
C21 0.0360(9) 0.0390(10) 0.0433(10) 0.0033(7) 0.0190(8) 0.0053(7)
C22 0.0404(10) 0.0549(12) 0.0557(12) 0.0135(9) 0.0182(9) 0.0046(9)
C23 0.0373(10) 0.0699(14) 0.0528(12) 0.0095(10) 0.0061(9) 0.0055(10)
C24 0.0425(10) 0.0611(13) 0.0412(10) -0.0032(9) 0.0086(8) -0.0025(9)
C25 0.0380(9) 0.0453(10) 0.0418(10) 0.0000(8) 0.0159(8) -0.0017(8)
C26 0.0340(8) 0.0365(9) 0.0366(9) 0.0012(7) 0.0169(7) 0.0035(7)
C27 0.0333(8) 0.0366(9) 0.0375(9) 0.0001(7) 0.0121(7) -0.0011(7)
C28 0.0379(9) 0.0501(11) 0.0412(10) 0.0036(8) 0.0163(8) -0.0003(8)
C29 0.0380(9) 0.0469(11) 0.0458(10) 0.0099(8) 0.0165(8) -0.0017(8)
C30 0.0381(9) 0.0391(10) 0.0435(10) 0.0044(8) 0.0129(8) -0.0002(8)
C31 0.0629(13) 0.0800(16) 0.0458(11) 0.0202(11) 0.0271(10) 0.0076(10)
C32 0.0602(12) 0.0546(12) 0.0471(11) 0.0209(10) 0.0162(9) 0.0075(9)
N1 0.0383(8) 0.0447(9) 0.0482(9) -0.0011(7) 0.0158(7) -0.0022(7)
N2 0.0426(8) 0.0431(9) 0.0499(9) 0.0018(7) 0.0200(7) 0.0003(7)
N3 0.0381(8) 0.0402(8) 0.0399(8) 0.0045(6) 0.0136(6) 0.0015(6)
N4 0.0377(8) 0.0465(9) 0.0392(8) 0.0066(7) 0.0159(6) 0.0019(7)

loop_
_atom_type_symbol
_atom_type_description
_atom_type_scat_dispersion_real
_atom_type_scat_dispersion_imag
_atom_type_scat_source
C C 0.0033 0.0016 'International Tables Vol C Tables 4.2.6.8 and 6.1.1.4'
H H 0.0000 0.0000 'International Tables Vol C Tables 4.2.6.8 and 6.1.1.4'
N N 0.0061 0.0033 'International Tables Vol C Tables 4.2.6.8 and 6.1.1.4'

loop_
_geom_angle_atom_site_label_1
_geom_angle_atom_site_label_2
_geom_angle_atom_site_label_3
_geom_angle
C10 C1 C2 119.41(16)
C10 C1 C11 117.06(15)
C2 C1 C11 123.47(15)
C3 C2 C7 117.77(16)
C3 C2 C1 124.01(16)
C7 C2 C1 118.20(16)
C4 C3 C2 121.16(18)
C4 C3 H3 119.4
C2 C3 H3 119.4
C3 C4 C5 120.89(19)
C3 C4 H4 119.6
C5 C4 H4 119.6
C6 C5 C4 119.76(18)
C6 C5 H5 120.1
C4 C5 H5 120.1
C5 C6 C7 121.38(19)
C5 C6 H6 119.3
C7 C6 H6 119.3
C8 C7 C6 121.22(17)
C8 C7 C2 119.81(16)
C6 C7 C2 118.97(17)
C9 C8 C7 120.82(17)
C9 C8 H8 119.6
C7 C8 H8 119.6
C8 C9 C10 120.13(18)
C8 C9 H9 119.9
C10 C9 H9 119.9
C1 C10 C9 121.54(17)
C1 C10 H10 119.2
C9 C10 H10 119.2
N1 C11 N2 125.94(16)
N1 C11 C1 118.07(15)
N2 C11 C1 115.91(15)
N2 C12 C13 120.69(17)
N2 C12 C15 116.82(17)
C13 C12 C15 122.50(18)
C14 C13 C12 119.12(17)
C14 C13 H13 120.4
C12 C13 H13 120.4
N1 C14 C13 120.87(17)
N1 C14 C16 116.57(17)
C13 C14 C16 122.56(17)
C12 C15 H15A 109.5
C12 C15 H15B 109.5
H15A C15 H15B 109.5
C12 C15 H15C 109.5
H15A C15 H15C 109.5
H15B C15 H15C 109.5
C14 C16 H16A 109.5
C14 C16 H16B 109.5
H16A C16 H16B 109.5
C14 C16 H16C 109.5
H16A C16 H16C 109.5
H16B C16 H16C 109.5
C18 C17 C26 119.09(15)
C18 C17 C27 117.21(14)
C26 C17 C27 123.63(14)
C17 C18 C19 122.29(16)
C17 C18 H18 118.9
C19 C18 H18 118.9
C20 C19 C18 119.77(16)
C20 C19 H19 120.1
C18 C19 H19 120.1
C19 C20 C21 120.51(16)
C19 C20 H20 119.7
C21 C20 H20 119.7
C20 C21 C22 120.85(16)
C20 C21 C26 119.93(15)
C22 C21 C26 119.22(16)
C23 C22 C21 120.97(17)
C23 C22 H22 119.5
C21 C22 H22 119.5
C22 C23 C24 120.18(17)
C22 C23 H23 119.9
C24 C23 H23 119.9
C25 C24 C23 120.84(18)
C25 C24 H24 119.6
C23 C24 H24 119.6
C24 C25 C26 120.92(17)
C24 C25 H25 119.5
C26 C25 H25 119.5
C25 C26 C21 117.83(15)
C25 C26 C17 123.81(15)
C21 C26 C17 118.34(15)
N4 C27 N3 126.26(15)
N4 C27 C17 117.76(14)
N3 C27 C17 115.91(14)
N4 C28 C29 120.77(16)
N4 C28 C31 116.77(16)
C29 C28 C31 122.47(16)
C28 C29 C30 119.18(16)
C28 C29 H29 120.4
C30 C29 H29 120.4
N3 C30 C29 120.73(16)
N3 C30 C32 117.18(16)
C29 C30 C32 122.09(16)
C28 C31 H31A 109.5
C28 C31 H31B 109.5
H31A C31 H31B 109.5
C28 C31 H31C 109.5
H31A C31 H31C 109.5
H31B C31 H31C 109.5
C30 C32 H32A 109.5
C30 C32 H32B 109.5
H32A C32 H32B 109.5
C30 C32 H32C 109.5
H32A C32 H32C 109.5
H32B C32 H32C 109.5
C11 N1 C14 116.74(15)
C11 N2 C12 116.63(15)
C30 N3 C27 116.44(14)
C27 N4 C28 116.61(14)

loop_
_geom_bond_atom_site_label_1
_geom_bond_atom_site_label_2
_geom_bond_distance
C1 C10 1.372(2)
C1 C2 1.436(2)
C1 C11 1.488(2)
C2 C3 1.416(2)
C2 C7 1.423(2)
C3 C4 1.362(3)
C3 H3 0.9300
C4 C5 1.398(3)
C4 H4 0.9300
C5 C6 1.354(3)
C5 H5 0.9300
C6 C7 1.417(3)
C6 H6 0.9300
C7 C8 1.411(3)
C8 C9 1.355(3)
C8 H8 0.9300
C9 C10 1.405(3)
C9 H9 0.9300
C10 H10 0.9300
C11 N1 1.336(2)
C11 N2 1.344(2)
C12 N2 1.346(2)
C12 C13 1.376(3)
C12 C15 1.495(3)
C13 C14 1.374(3)
C13 H13 0.9300
C14 N1 1.345(2)
C14 C16 1.498(3)
C15 H15A 0.9600
C15 H15B 0.9600
C15 H15C 0.9600
C16 H16A 0.9600
C16 H16B 0.9600
C16 H16C 0.9600
C17 C18 1.371(2)
C17 C26 1.432(2)
C17 C27 1.488(2)
C18 C19 1.400(2)
C18 H18 0.9300
C19 C20 1.361(2)
C19 H19 0.9300
C20 C21 1.415(2)
C20 H20 0.9300
C21 C22 1.418(2)
C21 C26 1.422(2)
C22 C23 1.353(3)
C22 H22 0.9300
C23 C24 1.400(3)
C23 H23 0.9300
C24 C25 1.361(2)
C24 H24 0.9300
C25 C26 1.421(2)
C25 H25 0.9300
C27 N4 1.333(2)
C27 N3 1.345(2)
C28 N4 1.347(2)
C28 C29 1.374(2)
C28 C31 1.492(2)
C29 C30 1.376(2)
C29 H29 0.9300
C30 N3 1.344(2)
C30 C32 1.496(2)
C31 H31A 0.9600
C31 H31B 0.9600
C31 H31C 0.9600
C32 H32A 0.9600
C32 H32B 0.9600
C32 H32C 0.9600

loop_
_geom_hbond_atom_site_label_D
_geom_hbond_atom_site_label_H
_geom_hbond_atom_site_label_A
_geom_hbond_site_symmetry_A
_geom_hbond_distance_DH
_geom_hbond_distance_HA
_geom_hbond_distance_DA
_geom_hbond_angle_DHA
C22 H22 Cg1 1_545 0.93 2.74 3.651(4) 167
C13 H13 Cg2 2_655 0.93 2.76 3.597(4) 150
C6 H6 Cg5 1_555 0.93 2.75 3.665(2) 168
C29 H29 Cg6 2_555 0.93 2.72 3.546(3) 149

loop_
_geom_torsion_atom_site_label_1
_geom_torsion_atom_site_label_2
_geom_torsion_atom_site_label_3
_geom_torsion_atom_site_label_4
_geom_torsion
C10 C1 C2 C3 -175.15(17)
C11 C1 C2 C3 7.8(3)
C10 C1 C2 C7 3.1(2)
C11 C1 C2 C7 -173.91(16)
C7 C2 C3 C4 2.5(3)
C1 C2 C3 C4 -179.26(18)
C2 C3 C4 C5 -0.4(3)
C3 C4 C5 C6 -1.5(3)
C4 C5 C6 C7 1.3(3)
C5 C6 C7 C8 -179.16(19)
C5 C6 C7 C2 0.8(3)
C3 C2 C7 C8 177.34(16)
C1 C2 C7 C8 -1.0(3)
C3 C2 C7 C6 -2.6(3)
C1 C2 C7 C6 179.01(16)
C6 C7 C8 C9 178.50(19)
C2 C7 C8 C9 -1.5(3)
C7 C8 C9 C10 1.9(3)
C2 C1 C10 C9 -2.8(3)
C11 C1 C10 C9 174.40(16)
C8 C9 C10 C1 0.3(3)
C10 C1 C11 N1 -140.99(17)
C2 C1 C11 N1 36.1(2)
C10 C1 C11 N2 35.9(2)
C2 C1 C11 N2 -146.97(16)
N2 C12 C13 C14 -0.1(3)
C15 C12 C13 C14 179.50(18)
C12 C13 C14 N1 0.0(3)
C12 C13 C14 C16 179.70(18)
C26 C17 C18 C19 2.7(3)
C27 C17 C18 C19 -174.41(17)
C17 C18 C19 C20 -0.2(3)
C18 C19 C20 C21 -1.7(3)
C19 C20 C21 C22 -178.11(18)
C19 C20 C21 C26 1.1(3)
C20 C21 C22 C23 178.51(18)
C26 C21 C22 C23 -0.7(3)
C21 C22 C23 C24 -0.8(3)
C22 C23 C24 C25 1.1(3)
C23 C24 C25 C26 0.3(3)
C24 C25 C26 C21 -1.9(3)
C24 C25 C26 C17 179.75(17)
C20 C21 C26 C25 -177.21(15)
C22 C21 C26 C25 2.0(2)
C20 C21 C26 C17 1.3(2)
C22 C21 C26 C17 -179.48(15)
C18 C17 C26 C25 175.28(16)
C27 C17 C26 C25 -7.9(3)
C18 C17 C26 C21 -3.1(2)
C27 C17 C26 C21 173.76(15)
C18 C17 C27 N4 140.10(17)
C26 C17 C27 N4 -36.8(2)
C18 C17 C27 N3 -37.2(2)
C26 C17 C27 N3 145.92(16)
N4 C28 C29 C30 -0.5(3)
C31 C28 C29 C30 179.84(19)
C28 C29 C30 N3 1.0(3)
C28 C29 C30 C32 -178.10(17)
N2 C11 N1 C14 -0.5(3)
C1 C11 N1 C14 176.14(15)
C13 C14 N1 C11 0.2(2)
C16 C14 N1 C11 -179.46(16)
N1 C11 N2 C12 0.4(3)
C1 C11 N2 C12 -176.27(15)
C13 C12 N2 C11 -0.1(2)
C15 C12 N2 C11 -179.72(17)
C29 C30 N3 C27 -0.5(2)
C32 C30 N3 C27 178.65(16)
N4 C27 N3 C30 -0.6(3)
C17 C27 N3 C30 176.45(15)
N3 C27 N4 C28 1.0(3)
C17 C27 N4 C28 -175.97(15)
C29 C28 N4 C27 -0.4(3)
C31 C28 N4 C27 179.27(17)

loop_
_cod_related_entry_id
_cod_related_entry_database
_cod_related_entry_code
1 ChemSpider 30656881
